data_7018319
loop_
_publ_author_name
'Bhargava, Suresh'
'Kitadai, Kunihiko'
'Masashi, Takahashi'
'Drumm, Daniel W.'
'Russo, Salvy P.'
'Yam, Vivian Wing-Wah'
'Lee, Terence Kwok-Ming'
'Wagler, J\"org'
'Mirzadeh, Nedaossadat'

_publ_section_title
;
 Synthesis and structures of cyclic gold complexes containing diphosphine
 ligands and luminescent properties of the high nuclearity species.
;
_journal_issue 16
_journal_name_full 'Dalton transactions (Cambridge, England : 2003)'
_journal_page_first 4789
_journal_page_last 4798
_journal_paper_doi 10.1039/c2dt11722c
_journal_volume 41
_journal_year 2012
_chemical_formula_moiety 'C26 H22 Au I2 P2, F6 P'
_chemical_formula_sum 'C26 H22 Au F6 I2 P3'
_chemical_formula_weight 992.11
_chemical_name_systematic
;
?
;
_space_group_IT_number 14
_symmetry_cell_setting monoclinic
_symmetry_space_group_name_Hall '-P 2ybc'
_symmetry_space_group_name_H-M 'P 1 21/c 1'
_atom_sites_solution_hydrogens geom
_atom_sites_solution_primary direct
_atom_sites_solution_secondary difmap
_audit_creation_method SHELXL-97
_cell_angle_alpha 90.00
_cell_angle_beta 111.3970(10)
_cell_angle_gamma 90.00
_cell_formula_units_Z 4
_cell_length_a 17.6151(8)
_cell_length_b 9.3424(4)
_cell_length_c 19.5736(9)
_cell_measurement_temperature 298(2)
_cell_volume 2999.2(2)
_computing_cell_refinement 'Bruker SMART'
_computing_data_collection 'Bruker SMART'
_computing_data_reduction 'Bruker SAINT'
_computing_molecular_graphics 'Bruker SHELXTL'
_computing_publication_material 'Bruker SHELXTL'
_computing_structure_refinement 'SHELXL-97 (Sheldrick, 1997)'
_computing_structure_solution 'SHELXS-97 (Sheldrick, 1990)'
_diffrn_ambient_temperature 298(2)
_diffrn_measured_fraction_theta_full 0.996
_diffrn_measured_fraction_theta_max 0.996
_diffrn_measurement_device_type 'CCD area detector'
_diffrn_measurement_method 'phi and omega scans'
_diffrn_radiation_monochromator graphite
_diffrn_radiation_source 'fine-focus sealed tube'
_diffrn_radiation_type MoK\a
_diffrn_radiation_wavelength 0.71073
_diffrn_reflns_av_R_equivalents 0.0251
_diffrn_reflns_av_sigmaI/netI 0.0347
_diffrn_reflns_limit_h_max 23
_diffrn_reflns_limit_h_min -22
_diffrn_reflns_limit_k_max 12
_diffrn_reflns_limit_k_min -11
_diffrn_reflns_limit_l_max 26
_diffrn_reflns_limit_l_min -24
_diffrn_reflns_number 21835
_diffrn_reflns_theta_full 28.34
_diffrn_reflns_theta_max 28.34
_diffrn_reflns_theta_min 2.24
_exptl_absorpt_coefficient_mu 7.177
_exptl_absorpt_correction_T_max 0.632
_exptl_absorpt_correction_T_min 0.442
_exptl_absorpt_correction_type empirical
_exptl_absorpt_process_details 'SADABS Sheldrick 1996'
_exptl_crystal_colour red
_exptl_crystal_density_diffrn 2.197
_exptl_crystal_density_method 'not measured'
_exptl_crystal_description block
_exptl_crystal_F_000 1848
_exptl_crystal_size_max 0.28
_exptl_crystal_size_mid 0.096
_exptl_crystal_size_min 0.064
_refine_diff_density_max 1.621
_refine_diff_density_min -1.270
_refine_diff_density_rms 0.120
_refine_ls_extinction_method none
_refine_ls_goodness_of_fit_ref 0.948
_refine_ls_hydrogen_treatment constr
_refine_ls_matrix_type full
_refine_ls_number_parameters 343
_refine_ls_number_reflns 7463
_refine_ls_number_restraints 0
_refine_ls_restrained_S_all 0.948
_refine_ls_R_factor_all 0.0425
_refine_ls_R_factor_gt 0.0338
_refine_ls_shift/su_max 0.290
_refine_ls_shift/su_mean 0.017
_refine_ls_structure_factor_coef Fsqd
_refine_ls_weighting_details 'calc w=1/[\s^2^(Fo^2^)+(0.0556P)^2^+3.9304P] where P=(Fo^2^+2Fc^2^)/3'
_refine_ls_weighting_scheme calc
_refine_ls_wR_factor_gt 0.0889
_refine_ls_wR_factor_ref 0.0942
_reflns_number_gt 6233
_reflns_number_total 7463
_reflns_threshold_expression >2sigma(I)
_cod_data_source_file c2dt11722c.txt
_cod_data_source_block compound_6
_cod_depositor_comments
;
The following automatic conversions were performed:

'_symmetry_cell_setting' value 'Monoclinic' changed to 'monoclinic'
according to /home/saulius/struct/CIF-dictionaries/cif_core.dic
dictionary named 'cif_core.dic' version 2.4.1 from 2010-06-29.

Automatic conversion script
Id: cif_fix_values 1715 2011-07-08 13:25:40Z adriana 
;
_cod_original_sg_symbol_Hall -P2ybc
_cod_original_sg_symbol_H-M P2(1)/c
_cod_database_code 7018319

loop_
_symmetry_equiv_pos_as_xyz
'x, y, z'
'-x, y+1/2, -z+1/2'
'-x, -y, -z'
'x, -y-1/2, z-1/2'

loop_
_atom_site_label
_atom_site_type_symbol
_atom_site_fract_x
_atom_site_fract_y
_atom_site_fract_z
_atom_site_U_iso_or_equiv
_atom_site_adp_type
_atom_site_occupancy
_atom_site_symmetry_multiplicity
_atom_site_calc_flag
_atom_site_refinement_flags
Au1 Au 0.334199(10) 0.607336(19) 0.189239(9) 0.03985(7) Uani 1 1 d .
C1 C 0.3456(3) 0.5361(5) 0.3657(3) 0.0475(11) Uani 1 1 d .
C2 C 0.4097(3) 0.4494(6) 0.3675(3) 0.0549(12) Uani 1 1 d .
C3 C 0.4473(4) 0.3623(7) 0.4285(4) 0.0709(17) Uani 1 1 d .
C4 C 0.4207(5) 0.3622(8) 0.4855(4) 0.079(2) Uani 1 1 d .
C5 C 0.3571(6) 0.4464(10) 0.4831(4) 0.091(2) Uani 1 1 d .
C6 C 0.3190(4) 0.5345(9) 0.4247(3) 0.0773(19) Uani 1 1 d .
C7 C 0.2828(3) 0.8221(5) 0.3110(3) 0.0461(10) Uani 1 1 d .
C8 C 0.3480(4) 0.8863(6) 0.3649(3) 0.0649(16) Uani 1 1 d .
C9 C 0.3424(5) 1.0287(7) 0.3819(4) 0.0784(19) Uani 1 1 d .
C10 C 0.2727(5) 1.1042(7) 0.3468(4) 0.0754(19) Uani 1 1 d .
C11 C 0.2077(4) 1.0414(7) 0.2926(4) 0.0717(17) Uani 1 1 d .
C12 C 0.2128(4) 0.8994(6) 0.2737(3) 0.0565(13) Uani 1 1 d .
C13 C 0.1871(3) 0.5689(6) 0.2536(3) 0.0464(11) Uani 1 1 d .
C14 C 0.1558(3) 0.5051(5) 0.1899(3) 0.0466(11) Uani 1 1 d .
C15 C 0.1497(3) 0.5636(5) 0.0443(3) 0.0456(10) Uani 1 1 d .
C16 C 0.1006(3) 0.6797(6) 0.0453(3) 0.0547(12) Uani 1 1 d .
C17 C 0.0557(4) 0.7467(7) -0.0200(4) 0.0669(16) Uani 1 1 d .
C18 C 0.0572(4) 0.6958(8) -0.0855(3) 0.0712(17) Uani 1 1 d .
C19 C 0.1034(4) 0.5803(8) -0.0870(3) 0.0744(18) Uani 1 1 d .
C20 C 0.1509(4) 0.5154(7) -0.0226(3) 0.0610(14) Uani 1 1 d .
C21 C 0.2284(3) 0.2985(5) 0.1225(3) 0.0442(10) Uani 1 1 d .
C22 C 0.1699(4) 0.2156(7) 0.0731(4) 0.0756(19) Uani 1 1 d .
C23 C 0.1803(5) 0.0695(7) 0.0708(5) 0.090(2) Uani 1 1 d .
C24 C 0.2493(4) 0.0071(6) 0.1170(4) 0.0704(16) Uani 1 1 d .
C25 C 0.3082(4) 0.0873(7) 0.1665(4) 0.0677(16) Uani 1 1 d .
C26 C 0.2985(3) 0.2344(6) 0.1691(3) 0.0588(13) Uani 1 1 d .
F1 F 0.1071(3) 0.4933(6) 0.3741(3) 0.1038(15) Uani 1 1 d .
F2 F 0.0863(7) 0.2637(9) 0.3949(5) 0.245(6) Uani 1 1 d .
F3 F -0.0273(3) 0.2579(6) 0.3075(4) 0.1223(19) Uani 1 1 d .
F4 F 0.0025(5) 0.4763(9) 0.2805(5) 0.228(5) Uani 1 1 d .
F5 F 0.0880(5) 0.3171(8) 0.2936(5) 0.193(4) Uani 1 1 d .
F6 F -0.0034(7) 0.4268(10) 0.3858(6) 0.258(6) Uani 1 1 d .
H2 H 0.4277 0.4490 0.3284 0.066 Uiso 1 1 calc R
H3 H 0.4907 0.3040 0.4301 0.085 Uiso 1 1 calc R
H4 H 0.4460 0.3044 0.5262 0.095 Uiso 1 1 calc R
H5 H 0.3389 0.4444 0.5221 0.109 Uiso 1 1 calc R
H6 H 0.2759 0.5925 0.4243 0.093 Uiso 1 1 calc R
H8 H 0.3951 0.8344 0.3895 0.078 Uiso 1 1 calc R
H9 H 0.3864 1.0732 0.4175 0.094 Uiso 1 1 calc R
H10 H 0.2691 1.1991 0.3596 0.090 Uiso 1 1 calc R
H11 H 0.1606 1.0938 0.2688 0.086 Uiso 1 1 calc R
H12 H 0.1697 0.8567 0.2364 0.068 Uiso 1 1 calc R
H13 H 0.1560 0.5780 0.2828 0.056 Uiso 1 1 calc R
H14 H 0.1032 0.4684 0.1753 0.056 Uiso 1 1 calc R
H16 H 0.0979 0.7118 0.0894 0.066 Uiso 1 1 calc R
H17 H 0.0244 0.8267 -0.0197 0.080 Uiso 1 1 calc R
H18 H 0.0263 0.7409 -0.1291 0.085 Uiso 1 1 calc R
H19 H 0.1029 0.5452 -0.1317 0.089 Uiso 1 1 calc R
H20 H 0.1841 0.4387 -0.0237 0.073 Uiso 1 1 calc R
H22 H 0.1227 0.2581 0.0408 0.091 Uiso 1 1 calc R
H23 H 0.1398 0.0139 0.0375 0.108 Uiso 1 1 calc R
H24 H 0.2564 -0.0912 0.1149 0.085 Uiso 1 1 calc R
H25 H 0.3551 0.0436 0.1987 0.081 Uiso 1 1 calc R
H26 H 0.3394 0.2896 0.2023 0.071 Uiso 1 1 calc R
I1 I 0.46808(2) 0.75214(5) 0.25967(2) 0.06774(12) Uani 1 1 d .
I2 I 0.37689(3) 0.55694(6) 0.07628(3) 0.07959(15) Uani 1 1 d .
P1 P 0.28911(7) 0.63944(14) 0.28567(7) 0.0410(3) Uani 1 1 d .
P2 P 0.21220(7) 0.48671(13) 0.12990(6) 0.0404(2) Uani 1 1 d .
P3 P 0.04073(9) 0.37284(16) 0.34078(8) 0.0542(3) Uani 1 1 d .

loop_
_atom_site_aniso_label
_atom_site_aniso_U_11
_atom_site_aniso_U_22
_atom_site_aniso_U_33
_atom_site_aniso_U_23
_atom_site_aniso_U_13
_atom_site_aniso_U_12
Au1 0.03492(10) 0.04146(11) 0.04524(11) -0.00282(7) 0.01708(8) -0.00470(6)
C1 0.049(3) 0.046(3) 0.047(3) -0.005(2) 0.018(2) -0.007(2)
C2 0.056(3) 0.045(3) 0.059(3) -0.003(2) 0.015(3) 0.000(2)
C3 0.064(4) 0.052(3) 0.079(4) 0.003(3) 0.006(3) 0.003(3)
C4 0.092(5) 0.061(4) 0.067(4) 0.009(3) 0.008(4) -0.013(4)
C5 0.110(6) 0.112(6) 0.055(4) 0.018(4) 0.035(4) 0.002(5)
C6 0.083(4) 0.099(5) 0.053(3) 0.012(3) 0.028(3) 0.018(4)
C7 0.048(3) 0.043(3) 0.050(3) -0.009(2) 0.021(2) -0.006(2)
C8 0.069(4) 0.053(3) 0.059(3) -0.009(3) 0.008(3) -0.005(3)
C9 0.106(6) 0.057(4) 0.070(4) -0.018(3) 0.029(4) -0.018(4)
C10 0.106(6) 0.047(3) 0.089(5) -0.017(3) 0.054(5) -0.009(3)
C11 0.073(4) 0.050(3) 0.103(5) 0.000(3) 0.045(4) 0.009(3)
C12 0.054(3) 0.054(3) 0.064(3) -0.008(2) 0.023(3) -0.004(2)
C13 0.043(2) 0.053(3) 0.048(3) -0.003(2) 0.022(2) -0.006(2)
C14 0.033(2) 0.055(3) 0.052(3) -0.005(2) 0.017(2) -0.009(2)
C15 0.044(2) 0.045(2) 0.046(3) -0.008(2) 0.015(2) -0.004(2)
C16 0.047(3) 0.055(3) 0.057(3) -0.008(2) 0.013(2) 0.001(2)
C17 0.055(3) 0.054(3) 0.077(4) 0.001(3) 0.006(3) 0.009(3)
C18 0.065(4) 0.077(4) 0.056(3) 0.013(3) 0.004(3) -0.005(3)
C19 0.085(5) 0.089(5) 0.043(3) 0.000(3) 0.016(3) 0.009(4)
C20 0.062(3) 0.074(4) 0.048(3) -0.004(3) 0.021(3) 0.013(3)
C21 0.038(2) 0.042(2) 0.052(3) -0.005(2) 0.016(2) -0.0020(19)
C22 0.065(4) 0.055(3) 0.078(4) -0.007(3) -0.008(3) -0.009(3)
C23 0.093(5) 0.053(4) 0.095(5) -0.019(4) 0.000(4) -0.017(4)
C24 0.090(5) 0.041(3) 0.084(4) 0.001(3) 0.036(4) -0.002(3)
C25 0.057(3) 0.059(4) 0.080(4) 0.014(3) 0.016(3) 0.008(3)
C26 0.050(3) 0.053(3) 0.066(3) -0.006(3) 0.013(3) -0.006(2)
F1 0.089(3) 0.118(4) 0.106(3) -0.034(3) 0.038(3) -0.048(3)
F2 0.265(11) 0.163(7) 0.183(8) 0.094(6) -0.065(8) 0.003(7)
F3 0.097(3) 0.101(4) 0.177(5) -0.051(3) 0.060(3) -0.047(3)
F4 0.208(8) 0.156(7) 0.195(8) 0.085(6) -0.076(6) -0.020(6)
F5 0.213(8) 0.129(5) 0.327(11) -0.100(7) 0.204(8) -0.072(5)
F6 0.327(11) 0.215(8) 0.395(13) -0.201(9) 0.326(11) -0.184(8)
I1 0.04294(19) 0.0728(3) 0.0846(3) -0.0086(2) 0.01993(18) -0.02124(17)
I2 0.0816(3) 0.1047(4) 0.0733(3) -0.0169(2) 0.0530(2) -0.0206(3)
P1 0.0384(6) 0.0426(6) 0.0424(6) -0.0067(5) 0.0152(5) -0.0047(5)
P2 0.0368(6) 0.0419(6) 0.0415(6) -0.0062(5) 0.0131(5) -0.0035(5)
P3 0.0488(7) 0.0546(8) 0.0583(8) 0.0088(6) 0.0185(6) -0.0053(6)

loop_
_atom_type_symbol
_atom_type_description
_atom_type_scat_dispersion_real
_atom_type_scat_dispersion_imag
_atom_type_scat_source
C C 0.0033 0.0016 'International Tables Vol C Tables 4.2.6.8 and 6.1.1.4'
H H 0.0000 0.0000 'International Tables Vol C Tables 4.2.6.8 and 6.1.1.4'
F F 0.0171 0.0103 'International Tables Vol C Tables 4.2.6.8 and 6.1.1.4'
P P 0.1023 0.0942 'International Tables Vol C Tables 4.2.6.8 and 6.1.1.4'
I I -0.4742 1.8119 'International Tables Vol C Tables 4.2.6.8 and 6.1.1.4'
Au Au -2.0133 8.8022 'International Tables Vol C Tables 4.2.6.8 and 6.1.1.4'

loop_
_geom_angle_atom_site_label_1
_geom_angle_atom_site_label_2
_geom_angle_atom_site_label_3
_geom_angle
C1 C2 C3 119.4(6)
C1 P1 Au1 113.23(17)
C1 P1 C13 105.8(2)
C2 C1 C6 119.5(5)
C2 C1 P1 121.6(4)
C3 C4 C5 119.9(7)
C4 C3 C2 120.3(7)
C5 C6 C1 119.1(7)
C6 C1 P1 118.7(4)
C6 C5 C4 121.7(7)
C7 C12 C11 119.3(6)
C7 C8 C9 119.2(6)
C7 P1 Au1 115.02(17)
C7 P1 C1 109.9(2)
C7 P1 C13 106.9(2)
C8 C7 P1 120.4(4)
C9 C10 C11 120.7(6)
C10 C11 C12 119.7(6)
C10 C9 C8 120.4(7)
C12 C7 C8 120.6(5)
C12 C7 P1 119.0(4)
C13 C14 P2 121.6(4)
C13 P1 Au1 105.29(17)
C14 C13 P1 121.3(4)
C14 P2 Au1 104.87(16)
C15 C16 C17 119.2(5)
C15 P2 Au1 114.48(17)
C15 P2 C14 106.0(2)
C15 P2 C21 112.3(2)
C16 C15 P2 118.3(4)
C17 C18 C19 120.7(6)
C18 C17 C16 120.4(6)
C18 C19 C20 120.0(6)
C19 C20 C15 120.5(6)
C20 C15 C16 119.2(5)
C20 C15 P2 122.5(4)
C21 C26 C25 119.9(5)
C21 P2 Au1 111.67(15)
C21 P2 C14 106.7(2)
C22 C21 P2 120.7(4)
C23 C22 C21 120.6(6)
C23 C24 C25 120.4(6)
C24 C23 C22 120.1(6)
C24 C25 C26 120.0(6)
C26 C21 C22 119.0(5)
C26 C21 P2 120.2(4)
F2 P3 F1 93.9(4)
F2 P3 F3 87.6(4)
F2 P3 F4 171.7(8)
F2 P3 F5 85.7(7)
F3 P3 F1 177.9(3)
F4 P3 F1 85.3(4)
F4 P3 F3 93.4(4)
F4 P3 F5 86.1(6)
F5 P3 F1 90.5(3)
F5 P3 F3 91.0(3)
F6 P3 F1 88.9(3)
F6 P3 F2 94.3(7)
F6 P3 F3 89.6(3)
F6 P3 F4 93.9(7)
F6 P3 F5 179.4(4)
I2 Au1 I1 93.218(15)
P1 Au1 I1 90.84(3)
P1 Au1 I2 175.83(3)
P1 Au1 P2 86.60(4)
P2 Au1 I1 177.00(3)
P2 Au1 I2 89.36(3)

loop_
_geom_bond_atom_site_label_1
_geom_bond_atom_site_label_2
_geom_bond_distance
Au1 I1 2.6306(4)
Au1 I2 2.6246(4)
Au1 P1 2.3189(12)
Au1 P2 2.3273(12)
C1 C6 1.395(8)
C1 P1 1.800(5)
C2 C1 1.379(7)
C2 C3 1.397(8)
C4 C3 1.359(11)
C4 C5 1.355(11)
C6 C5 1.369(10)
C7 C8 1.382(7)
C7 P1 1.792(5)
C8 C9 1.383(8)
C10 C9 1.364(11)
C11 C10 1.376(10)
C12 C11 1.389(8)
C12 C7 1.384(8)
C13 C14 1.308(7)
C13 P1 1.798(5)
C15 C16 1.392(7)
C15 C20 1.394(7)
C15 P2 1.785(5)
C16 C17 1.384(8)
C17 C18 1.376(9)
C19 C18 1.359(10)
C20 C19 1.374(8)
C21 C22 1.367(7)
C21 C26 1.376(7)
C21 P2 1.796(5)
C22 C23 1.380(9)
C24 C23 1.355(10)
C25 C24 1.357(9)
C26 C25 1.389(8)
P2 C14 1.802(5)
P3 F1 1.582(4)
P3 F2 1.478(6)
P3 F3 1.563(4)
P3 F4 1.483(6)
P3 F5 1.543(6)
P3 F6 1.461(6)
